data_4311035
loop_
_publ_author_name
'Nathan A. Eckert'
'Jeremy M. Smith'
'Rene J. Lachicotte'
'Patrick L. Holland'

_publ_section_title
;
 Low-Coordinate Iron(II) Amido Complexes of \b-Diketiminates: Synthesis,
 Structure, and Reactivity
;
_journal_name_full 'Inorganic Chemistry'
_journal_page_first 3306
_journal_page_last 3321
_journal_paper_doi 10.1021/ic035483x
_journal_volume 43
_journal_year 2004
_chemical_formula_sum 'C43 H63 Fe N3'
_chemical_formula_weight 677.81
_chemical_name_common holne26
_chemical_name_systematic
;
 ?
;
_space_group_IT_number 14
_symmetry_cell_setting monoclinic
_symmetry_space_group_name_Hall '-P 2ybc'
_symmetry_space_group_name_H-M 'P 1 21/c 1'
_atom_sites_solution_hydrogens geom
_atom_sites_solution_primary direct
_atom_sites_solution_secondary difmap
_audit_creation_method SHELXL-97
_cell_angle_alpha 90.00
_cell_angle_beta 95.816(10)
_cell_angle_gamma 90.00
_cell_formula_units_Z 4
_cell_length_a 17.0752(11)
_cell_length_b 10.3304(6)
_cell_length_c 22.5209(14)
_cell_measurement_reflns_used 5785
_cell_measurement_temperature 193(2)
_cell_measurement_theta_max 28.26
_cell_measurement_theta_min 1.82
_cell_volume 3952.1(4)
_computing_cell_refinement 'Bruker SMART'
_computing_data_collection 'Bruker SMART'
_computing_data_reduction 'Bruker SHELXTL'
_computing_molecular_graphics 'Bruker SHELXTL'
_computing_publication_material 'Bruker SHELXTL'
_computing_structure_refinement 'SHELXL-97 (Sheldrick, 1997)'
_computing_structure_solution 'SHELXS-97 (Sheldrick, 1990)'
_diffrn_ambient_temperature 193(2)
_diffrn_measured_fraction_theta_full 0.935
_diffrn_measured_fraction_theta_max 0.935
_diffrn_measurement_device_type 'CCD area detector'
_diffrn_measurement_method 'phi and omega scans'
_diffrn_radiation_monochromator graphite
_diffrn_radiation_source 'fine-focus sealed tube'
_diffrn_radiation_type MoK\a
_diffrn_radiation_wavelength 0.71073
_diffrn_reflns_av_R_equivalents 0.0376
_diffrn_reflns_av_sigmaI/netI 0.0773
_diffrn_reflns_limit_h_max 19
_diffrn_reflns_limit_h_min -22
_diffrn_reflns_limit_k_max 13
_diffrn_reflns_limit_k_min -13
_diffrn_reflns_limit_l_max 29
_diffrn_reflns_limit_l_min -24
_diffrn_reflns_number 22819
_diffrn_reflns_theta_full 28.26
_diffrn_reflns_theta_max 28.26
_diffrn_reflns_theta_min 1.82
_exptl_absorpt_coefficient_mu 0.413
_exptl_absorpt_correction_T_max 0.928
_exptl_absorpt_correction_T_min 0.830
_exptl_absorpt_correction_type empirical
_exptl_absorpt_process_details sadabs
_exptl_crystal_colour red
_exptl_crystal_density_diffrn 1.139
_exptl_crystal_density_meas ?
_exptl_crystal_density_method 'not measured'
_exptl_crystal_description plate
_exptl_crystal_F_000 1472
_exptl_crystal_size_max 0.24
_exptl_crystal_size_mid 0.20
_exptl_crystal_size_min 0.10
_refine_diff_density_max 0.754
_refine_diff_density_min -0.328
_refine_diff_density_rms 0.055
_refine_ls_extinction_method none
_refine_ls_goodness_of_fit_ref 1.063
_refine_ls_hydrogen_treatment mixed
_refine_ls_matrix_type full
_refine_ls_number_parameters 424
_refine_ls_number_reflns 9165
_refine_ls_number_restraints 0
_refine_ls_restrained_S_all 1.063
_refine_ls_R_factor_all 0.1339
_refine_ls_R_factor_gt 0.0744
_refine_ls_shift/su_max 0.000
_refine_ls_shift/su_mean 0.000
_refine_ls_structure_factor_coef Fsqd
_refine_ls_weighting_details 'calc w=1/[\s^2^(Fo^2^)+(0.0661P)^2^+1.9374P] where P=(Fo^2^+2Fc^2^)/3'
_refine_ls_weighting_scheme calc
_refine_ls_wR_factor_gt 0.1436
_refine_ls_wR_factor_ref 0.1625
_reflns_number_gt 5785
_reflns_number_total 9165
_reflns_threshold_expression >2sigma(I)
_cod_data_source_file ic035483xsi20031224_095602_17.cif
_cod_data_source_block L(tBu)FeNHxyl
_cod_depositor_comments
;
The following automatic conversions were performed:

'_exptl_crystal_density_meas' value 'na' was changed to '?' - the
value is perceived as not measured.

Automatic conversion script
Id: cif_fix_values 3008 2015-01-20 13:52:24Z robertas 
;
_cod_database_code 4311035

loop_
_symmetry_equiv_pos_as_xyz
'x, y, z'
'-x, y+1/2, -z+1/2'
'-x, -y, -z'
'x, -y-1/2, z-1/2'

loop_
_atom_site_label
_atom_site_type_symbol
_atom_site_fract_x
_atom_site_fract_y
_atom_site_fract_z
_atom_site_U_iso_or_equiv
_atom_site_adp_type
_atom_site_occupancy
_atom_site_symmetry_multiplicity
_atom_site_calc_flag
_atom_site_refinement_flags
_atom_site_disorder_assembly
_atom_site_disorder_group
Fe1 Fe 0.27207(3) 0.00480(4) 0.073171(18) 0.03139(13) Uani 1 1 d . . .
N11 N 0.23867(14) 0.1275(2) 0.13315(10) 0.0274(5) Uani 1 1 d . . .
N21 N 0.22608(14) 0.1100(2) 0.00269(10) 0.0265(5) Uani 1 1 d . . .
C11 C 0.17690(19) 0.3396(3) 0.16827(13) 0.0344(7) Uani 1 1 d . . .
C21 C 0.20143(16) 0.2405(3) 0.12085(12) 0.0277(6) Uani 1 1 d . . .
C31 C 0.18111(18) 0.2800(3) 0.06183(13) 0.0319(7) Uani 1 1 d . . .
H31A H 0.1560 0.3600 0.0589 0.038 Uiso 1 1 calc R . .
C41 C 0.19062(17) 0.2244(3) 0.00618(13) 0.0285(6) Uani 1 1 d . . .
C51 C 0.15699(19) 0.3106(3) -0.04808(13) 0.0358(7) Uani 1 1 d . . .
C61 C 0.2157(3) 0.4691(4) 0.1577(2) 0.0808(15) Uani 1 1 d . . .
H61A H 0.2012 0.5310 0.1864 0.121 Uiso 1 1 calc R . .
H61B H 0.1986 0.4992 0.1181 0.121 Uiso 1 1 calc R . .
H61C H 0.2719 0.4587 0.1618 0.121 Uiso 1 1 calc R . .
C71 C 0.0880(2) 0.3579(5) 0.1597(2) 0.0813(15) Uani 1 1 d . . .
H71A H 0.0726 0.4184 0.1888 0.122 Uiso 1 1 calc R . .
H71B H 0.0625 0.2763 0.1647 0.122 Uiso 1 1 calc R . .
H71C H 0.0728 0.3906 0.1203 0.122 Uiso 1 1 calc R . .
C81 C 0.1980(3) 0.3074(4) 0.23366(16) 0.0805(15) Uani 1 1 d . . .
H81A H 0.1796 0.3753 0.2579 0.121 Uiso 1 1 calc R . .
H81B H 0.2541 0.2995 0.2416 0.121 Uiso 1 1 calc R . .
H81C H 0.1736 0.2272 0.2429 0.121 Uiso 1 1 calc R . .
C91 C 0.0703(2) 0.3409(4) -0.04135(16) 0.0584(11) Uani 1 1 d . . .
H91A H 0.0491 0.3942 -0.0740 0.088 Uiso 1 1 calc R . .
H91B H 0.0666 0.3860 -0.0045 0.088 Uiso 1 1 calc R . .
H91C H 0.0410 0.2616 -0.0413 0.088 Uiso 1 1 calc R . .
C101 C 0.2051(2) 0.4379(3) -0.04595(17) 0.0545(10) Uani 1 1 d . . .
H10A H 0.1859 0.4922 -0.0788 0.082 Uiso 1 1 calc R . .
H10B H 0.2596 0.4182 -0.0487 0.082 Uiso 1 1 calc R . .
H10C H 0.1998 0.4820 -0.0091 0.082 Uiso 1 1 calc R . .
C111 C 0.1586(2) 0.2559(4) -0.11154(14) 0.0540(10) Uani 1 1 d . . .
H11A H 0.1370 0.3185 -0.1401 0.081 Uiso 1 1 calc R . .
H11B H 0.1278 0.1780 -0.1155 0.081 Uiso 1 1 calc R . .
H11C H 0.2119 0.2370 -0.1185 0.081 Uiso 1 1 calc R . .
C12 C 0.26114(18) 0.0757(3) 0.19188(12) 0.0306(7) Uani 1 1 d . . .
C22 C 0.33861(19) 0.0944(3) 0.21820(13) 0.0336(7) Uani 1 1 d . . .
C32 C 0.3608(2) 0.0330(3) 0.27242(14) 0.0408(8) Uani 1 1 d . . .
H32A H 0.4115 0.0448 0.2909 0.049 Uiso 1 1 calc R . .
C42 C 0.3091(2) -0.0447(3) 0.29905(15) 0.0491(9) Uani 1 1 d . . .
H42A H 0.3251 -0.0848 0.3352 0.059 Uiso 1 1 calc R . .
C52 C 0.2342(2) -0.0633(3) 0.27259(15) 0.0471(9) Uani 1 1 d . . .
H52A H 0.2000 -0.1159 0.2913 0.057 Uiso 1 1 calc R . .
C62 C 0.2079(2) -0.0053(3) 0.21826(14) 0.0390(7) Uani 1 1 d . . .
C72 C 0.39804(19) 0.1784(3) 0.18969(14) 0.0373(8) Uani 1 1 d . . .
H72A H 0.3693 0.2277 0.1573 0.045 Uiso 1 1 calc R . .
C82 C 0.4390(2) 0.2751(4) 0.23354(15) 0.0525(10) Uani 1 1 d . . .
H82A H 0.4003 0.3280 0.2500 0.079 Uiso 1 1 calc R . .
H82B H 0.4735 0.3290 0.2131 0.079 Uiso 1 1 calc R . .
H82C H 0.4691 0.2292 0.2652 0.079 Uiso 1 1 calc R . .
C92 C 0.4595(2) 0.0945(4) 0.16235(17) 0.0584(10) Uani 1 1 d . . .
H92A H 0.4333 0.0345 0.1345 0.088 Uiso 1 1 calc R . .
H92B H 0.4900 0.0477 0.1935 0.088 Uiso 1 1 calc R . .
H92C H 0.4937 0.1490 0.1420 0.088 Uiso 1 1 calc R . .
C102 C 0.1253(2) -0.0316(3) 0.18914(16) 0.0463(9) Uani 1 1 d . . .
H10D H 0.1126 0.0362 0.1593 0.056 Uiso 1 1 calc R . .
C112 C 0.0627(2) -0.0269(5) 0.2333(2) 0.0805(15) Uani 1 1 d . . .
H11D H 0.0650 0.0554 0.2533 0.121 Uiso 1 1 calc R . .
H11E H 0.0724 -0.0947 0.2623 0.121 Uiso 1 1 calc R . .
H11F H 0.0115 -0.0384 0.2122 0.121 Uiso 1 1 calc R . .
C122 C 0.1212(3) -0.1608(4) 0.1568(2) 0.0769(13) Uani 1 1 d . . .
H12A H 0.1604 -0.1632 0.1291 0.115 Uiso 1 1 calc R . .
H12B H 0.0699 -0.1711 0.1355 0.115 Uiso 1 1 calc R . .
H12C H 0.1306 -0.2296 0.1852 0.115 Uiso 1 1 calc R . .
C13 C 0.23941(18) 0.0446(3) -0.05174(13) 0.0295(7) Uani 1 1 d . . .
C23 C 0.30718(19) 0.0740(3) -0.07981(13) 0.0329(7) Uani 1 1 d . . .
C33 C 0.3198(2) 0.0036(4) -0.13124(14) 0.0472(9) Uani 1 1 d . . .
H33A H 0.3642 0.0206 -0.1507 0.057 Uiso 1 1 calc R . .
C43 C 0.2677(3) -0.0902(4) -0.15342(15) 0.0537(10) Uani 1 1 d . . .
H43A H 0.2762 -0.1336 -0.1884 0.064 Uiso 1 1 calc R . .
C53 C 0.2037(2) -0.1198(3) -0.12452(16) 0.0499(9) Uani 1 1 d . . .
H53A H 0.1694 -0.1842 -0.1400 0.060 Uiso 1 1 calc R . .
C63 C 0.1881(2) -0.0557(3) -0.07206(14) 0.0382(8) Uani 1 1 d . . .
C73 C 0.36428(19) 0.1789(3) -0.05592(14) 0.0387(8) Uani 1 1 d . . .
H73A H 0.3357 0.2389 -0.0322 0.046 Uiso 1 1 calc R . .
C83 C 0.3980(3) 0.2564(4) -0.10486(18) 0.0716(13) Uani 1 1 d . . .
H83A H 0.3557 0.2947 -0.1303 0.107 Uiso 1 1 calc R . .
H83B H 0.4278 0.2002 -0.1280 0.107 Uiso 1 1 calc R . .
H83C H 0.4316 0.3234 -0.0872 0.107 Uiso 1 1 calc R . .
C93 C 0.4318(3) 0.1222(5) -0.0155(2) 0.0848(15) Uani 1 1 d . . .
H93A H 0.4114 0.0745 0.0162 0.127 Uiso 1 1 calc R . .
H93B H 0.4650 0.1908 0.0012 0.127 Uiso 1 1 calc R . .
H93C H 0.4619 0.0653 -0.0381 0.127 Uiso 1 1 calc R . .
C103 C 0.1184(2) -0.0959(3) -0.03955(17) 0.0481(9) Uani 1 1 d . . .
H10E H 0.1198 -0.0438 -0.0031 0.058 Uiso 1 1 calc R . .
C113 C 0.0396(2) -0.0707(5) -0.0760(2) 0.0800(14) Uani 1 1 d . . .
H11G H 0.0361 0.0189 -0.0873 0.120 Uiso 1 1 calc R . .
H11H H -0.0025 -0.0917 -0.0525 0.120 Uiso 1 1 calc R . .
H11I H 0.0355 -0.1236 -0.1113 0.120 Uiso 1 1 calc R . .
C123 C 0.1243(2) -0.2382(4) -0.0209(2) 0.0669(12) Uani 1 1 d . . .
H12D H 0.1735 -0.2529 0.0027 0.100 Uiso 1 1 calc R . .
H12E H 0.1213 -0.2919 -0.0558 0.100 Uiso 1 1 calc R . .
H12F H 0.0817 -0.2592 0.0022 0.100 Uiso 1 1 calc R . .
N14 N 0.32228(17) -0.1496(3) 0.05223(13) 0.0494(8) Uani 1 1 d . . .
H14A H 0.3236 -0.1439 0.0143 0.059 Uiso 1 1 calc R . .
C14 C 0.35846(18) -0.2688(3) 0.06752(15) 0.0367(8) Uani 1 1 d . . .
C24 C 0.38135(19) -0.3498(3) 0.02181(14) 0.0426(8) Uani 1 1 d . . .
C34 C 0.4158(2) -0.4690(3) 0.03703(18) 0.0535(10) Uani 1 1 d . . .
H34A H 0.4290 -0.5237 0.0068 0.064 Uiso 1 1 calc R . .
C44 C 0.4308(2) -0.5082(3) 0.09459(18) 0.0536(9) Uani 1 1 d . . .
H44A H 0.4548 -0.5874 0.1039 0.064 Uiso 1 1 calc R . .
C54 C 0.4096(2) -0.4280(3) 0.13848(17) 0.0456(9) Uani 1 1 d . . .
H54A H 0.4201 -0.4537 0.1781 0.055 Uiso 1 1 calc R . .
C64 C 0.37372(19) -0.3117(3) 0.12644(15) 0.0390(8) Uani 1 1 d . . .
C74 C 0.3688(2) -0.3113(4) -0.04349(15) 0.0601(11) Uani 1 1 d . . .
H74A H 0.3881 -0.3787 -0.0675 0.090 Uiso 1 1 calc R . .
H74B H 0.3967 -0.2325 -0.0494 0.090 Uiso 1 1 calc R . .
H74C H 0.3136 -0.2985 -0.0549 0.090 Uiso 1 1 calc R . .
C84 C 0.3488(3) -0.2296(4) 0.17640(17) 0.0664(12) Uani 1 1 d . . .
H84A H 0.3628 -0.2723 0.2138 0.100 Uiso 1 1 calc R . .
H84B H 0.2928 -0.2169 0.1709 0.100 Uiso 1 1 calc R . .
H84C H 0.3748 -0.1472 0.1764 0.100 Uiso 1 1 calc R . .

loop_
_atom_site_aniso_label
_atom_site_aniso_U_11
_atom_site_aniso_U_22
_atom_site_aniso_U_33
_atom_site_aniso_U_23
_atom_site_aniso_U_13
_atom_site_aniso_U_12
Fe1 0.0387(2) 0.0251(2) 0.0308(2) -0.0007(2) 0.00582(17) 0.0079(2)
N11 0.0315(14) 0.0258(13) 0.0255(13) 0.0001(10) 0.0063(10) 0.0031(11)
N21 0.0284(13) 0.0245(13) 0.0269(13) -0.0002(10) 0.0035(10) 0.0021(10)
C11 0.0380(18) 0.0329(17) 0.0335(17) -0.0086(14) 0.0094(14) 0.0047(14)
C21 0.0260(16) 0.0296(16) 0.0283(15) -0.0033(13) 0.0065(12) 0.0009(13)
C31 0.0380(18) 0.0235(15) 0.0343(17) -0.0003(13) 0.0050(14) 0.0093(13)
C41 0.0268(16) 0.0263(15) 0.0322(16) -0.0009(13) 0.0021(13) 0.0011(12)
C51 0.045(2) 0.0323(17) 0.0292(16) 0.0042(13) -0.0014(14) 0.0077(15)
C61 0.122(4) 0.048(3) 0.079(3) -0.025(2) 0.045(3) -0.023(3)
C71 0.052(3) 0.110(4) 0.084(3) -0.045(3) 0.019(2) 0.011(3)
C81 0.130(4) 0.070(3) 0.042(2) -0.017(2) 0.011(2) 0.041(3)
C91 0.049(2) 0.076(3) 0.048(2) 0.008(2) -0.0021(18) 0.024(2)
C101 0.078(3) 0.037(2) 0.048(2) 0.0144(17) 0.005(2) 0.0057(19)
C111 0.077(3) 0.053(2) 0.0299(18) 0.0063(16) -0.0029(18) 0.021(2)
C12 0.0435(19) 0.0257(16) 0.0231(15) -0.0023(12) 0.0053(13) 0.0039(14)
C22 0.0432(19) 0.0297(16) 0.0281(16) -0.0001(13) 0.0046(14) 0.0042(14)
C32 0.055(2) 0.0356(19) 0.0312(17) 0.0012(13) -0.0004(16) 0.0037(15)
C42 0.073(3) 0.046(2) 0.0283(18) 0.0126(15) 0.0030(18) 0.0040(19)
C52 0.064(3) 0.042(2) 0.0369(19) 0.0064(16) 0.0152(18) -0.0059(18)
C62 0.0484(19) 0.0362(17) 0.0341(16) 0.0030(16) 0.0128(14) 0.0034(17)
C72 0.0377(19) 0.0407(19) 0.0328(17) 0.0060(14) -0.0003(14) -0.0018(15)
C82 0.058(2) 0.053(2) 0.045(2) 0.0078(18) 0.0006(18) -0.0098(19)
C92 0.053(2) 0.067(3) 0.057(2) 0.001(2) 0.017(2) -0.001(2)
C102 0.045(2) 0.045(2) 0.050(2) 0.0090(16) 0.0118(17) -0.0025(16)
C112 0.052(3) 0.114(4) 0.080(3) 0.009(3) 0.030(2) -0.014(3)
C122 0.060(3) 0.065(3) 0.102(4) -0.014(3) -0.012(3) -0.009(2)
C13 0.0385(18) 0.0264(14) 0.0230(14) -0.0009(12) 0.0002(13) 0.0094(13)
C23 0.0429(19) 0.0316(17) 0.0252(16) 0.0032(13) 0.0081(14) 0.0092(14)
C33 0.062(2) 0.049(2) 0.0331(17) 0.0033(18) 0.0155(16) 0.015(2)
C43 0.083(3) 0.048(2) 0.0296(19) -0.0134(16) 0.0057(19) 0.016(2)
C53 0.061(3) 0.041(2) 0.044(2) -0.0115(17) -0.0089(19) 0.0044(18)
C63 0.0413(19) 0.0338(17) 0.0385(18) -0.0069(15) -0.0011(15) 0.0073(15)
C73 0.0405(19) 0.0417(19) 0.0354(18) 0.0043(15) 0.0109(15) 0.0025(15)
C83 0.085(3) 0.068(3) 0.065(3) 0.009(2) 0.023(2) -0.023(2)
C93 0.069(3) 0.081(3) 0.098(4) 0.035(3) -0.021(3) -0.021(3)
C103 0.039(2) 0.040(2) 0.064(2) -0.0157(17) 0.0011(18) -0.0021(16)
C113 0.042(2) 0.075(3) 0.118(4) 0.008(3) -0.012(3) -0.001(2)
C123 0.053(3) 0.056(3) 0.094(3) 0.008(2) 0.016(2) 0.002(2)
N14 0.059(2) 0.0388(16) 0.0503(18) 0.0011(14) 0.0054(15) 0.0148(15)
C14 0.0264(17) 0.0272(16) 0.055(2) -0.0001(15) -0.0018(15) 0.0024(13)
C24 0.0361(19) 0.055(2) 0.0358(18) -0.0046(16) -0.0009(15) -0.0073(17)
C34 0.058(2) 0.043(2) 0.061(3) -0.0199(18) 0.0135(19) 0.0092(18)
C44 0.057(2) 0.0320(19) 0.071(3) 0.0069(19) 0.0050(19) 0.0101(18)
C54 0.041(2) 0.045(2) 0.051(2) 0.0137(17) 0.0058(17) 0.0003(17)
C64 0.0345(18) 0.0404(19) 0.0430(19) -0.0074(15) 0.0076(15) -0.0026(15)
C74 0.066(3) 0.069(3) 0.045(2) -0.011(2) 0.0021(19) 0.014(2)
C84 0.087(3) 0.063(3) 0.051(2) -0.005(2) 0.012(2) 0.019(2)

loop_
_atom_type_symbol
_atom_type_description
_atom_type_scat_dispersion_real
_atom_type_scat_dispersion_imag
_atom_type_scat_source
C C 0.0033 0.0016 'International Tables Vol C Tables 4.2.6.8 and 6.1.1.4'
H H 0.0000 0.0000 'International Tables Vol C Tables 4.2.6.8 and 6.1.1.4'
N N 0.0061 0.0033 'International Tables Vol C Tables 4.2.6.8 and 6.1.1.4'
Fe Fe 0.3463 0.8444 'International Tables Vol C Tables 4.2.6.8 and 6.1.1.4'

loop_
_geom_angle_atom_site_label_1
_geom_angle_atom_site_label_2
_geom_angle_atom_site_label_3
_geom_angle
_geom_angle_site_symmetry_1
_geom_angle_site_symmetry_3
_geom_angle_publ_flag
N14 Fe1 N11 151.54(11) . . ?
N14 Fe1 N21 114.10(11) . . ?
N11 Fe1 N21 94.36(9) . . ?
C21 N11 C12 125.9(2) . . ?
C21 N11 Fe1 125.36(19) . . ?
C12 N11 Fe1 108.70(17) . . ?
C41 N21 C13 125.3(2) . . ?
C41 N21 Fe1 125.04(19) . . ?
C13 N21 Fe1 109.59(17) . . ?
C81 C11 C71 106.6(3) . . ?
C81 C11 C61 106.3(3) . . ?
C71 C11 C61 108.4(3) . . ?
C81 C11 C21 117.8(3) . . ?
C71 C11 C21 109.1(3) . . ?
C61 C11 C21 108.4(3) . . ?
N11 C21 C31 121.0(3) . . ?
N11 C21 C11 125.5(3) . . ?
C31 C21 C11 113.6(3) . . ?
C21 C31 C41 133.6(3) . . ?
N21 C41 C31 120.6(3) . . ?
N21 C41 C51 126.0(3) . . ?
C31 C41 C51 113.3(2) . . ?
C91 C51 C111 105.9(3) . . ?
C91 C51 C101 109.7(3) . . ?
C111 C51 C101 106.3(3) . . ?
C91 C51 C41 108.6(3) . . ?
C111 C51 C41 118.3(3) . . ?
C101 C51 C41 107.8(3) . . ?
C22 C12 C62 121.5(3) . . ?
C22 C12 N11 119.1(3) . . ?
C62 C12 N11 118.9(3) . . ?
C32 C22 C12 117.8(3) . . ?
C32 C22 C72 119.6(3) . . ?
C12 C22 C72 122.5(3) . . ?
C42 C32 C22 121.2(3) . . ?
C52 C42 C32 120.3(3) . . ?
C42 C52 C62 121.7(3) . . ?
C52 C62 C12 117.4(3) . . ?
C52 C62 C102 120.3(3) . . ?
C12 C62 C102 122.3(3) . . ?
C82 C72 C22 112.4(3) . . ?
C82 C72 C92 110.0(3) . . ?
C22 C72 C92 111.0(3) . . ?
C62 C102 C122 111.1(3) . . ?
C62 C102 C112 113.1(3) . . ?
C122 C102 C112 109.7(3) . . ?
C63 C13 C23 121.8(3) . . ?
C63 C13 N21 118.5(3) . . ?
C23 C13 N21 119.4(3) . . ?
C33 C23 C13 117.5(3) . . ?
C33 C23 C73 121.0(3) . . ?
C13 C23 C73 121.5(3) . . ?
C43 C33 C23 121.2(3) . . ?
C53 C43 C33 120.4(3) . . ?
C43 C53 C63 121.7(3) . . ?
C53 C63 C13 117.3(3) . . ?
C53 C63 C103 120.1(3) . . ?
C13 C63 C103 122.6(3) . . ?
C93 C73 C23 111.1(3) . . ?
C93 C73 C83 108.6(3) . . ?
C23 C73 C83 113.3(3) . . ?
C63 C103 C113 112.7(3) . . ?
C63 C103 C123 111.3(3) . . ?
C113 C103 C123 109.9(3) . . ?
C14 N14 Fe1 151.2(3) . . ?
C64 C14 N14 123.0(3) . . ?
C64 C14 C24 117.8(3) . . ?
N14 C14 C24 119.2(3) . . ?
C34 C24 C14 119.0(3) . . ?
C34 C24 C74 119.0(3) . . ?
C14 C24 C74 122.0(3) . . ?
C44 C34 C24 122.2(3) . . ?
C34 C44 C54 118.2(3) . . ?
C64 C54 C44 122.5(3) . . ?
C54 C64 C14 120.3(3) . . ?
C54 C64 C84 120.2(3) . . ?
C14 C64 C84 119.4(3) . . ?

loop_
_geom_bond_atom_site_label_1
_geom_bond_atom_site_label_2
_geom_bond_distance
_geom_bond_site_symmetry_2
_geom_bond_publ_flag
Fe1 N14 1.893(3) . ?
Fe1 N11 1.978(2) . ?
Fe1 N21 2.016(2) . ?
N11 C21 1.345(4) . ?
N11 C12 1.442(4) . ?
N21 C41 1.334(3) . ?
N21 C13 1.438(4) . ?
C11 C81 1.517(5) . ?
C11 C71 1.523(5) . ?
C11 C61 1.523(5) . ?
C11 C21 1.566(4) . ?
C21 C31 1.400(4) . ?
C31 C41 1.403(4) . ?
C41 C51 1.572(4) . ?
C51 C91 1.536(5) . ?
C51 C111 1.540(4) . ?
C51 C101 1.549(5) . ?
C12 C22 1.407(4) . ?
C12 C62 1.411(4) . ?
C22 C32 1.393(4) . ?
C22 C72 1.526(4) . ?
C32 C42 1.375(5) . ?
C42 C52 1.368(5) . ?
C52 C62 1.395(5) . ?
C62 C102 1.518(5) . ?
C72 C82 1.524(5) . ?
C72 C92 1.537(5) . ?
C102 C122 1.519(5) . ?
C102 C112 1.534(5) . ?
C13 C63 1.403(5) . ?
C13 C23 1.407(4) . ?
C23 C33 1.403(4) . ?
C23 C73 1.519(4) . ?
C33 C43 1.374(5) . ?
C43 C53 1.362(5) . ?
C53 C63 1.403(5) . ?
C63 C103 1.517(5) . ?
C73 C93 1.513(5) . ?
C73 C83 1.522(5) . ?
C103 C113 1.527(5) . ?
C103 C123 1.530(5) . ?
N14 C14 1.405(4) . ?
C14 C64 1.398(4) . ?
C14 C24 1.412(4) . ?
C24 C34 1.393(5) . ?
C24 C74 1.517(5) . ?
C34 C44 1.357(5) . ?
C44 C54 1.366(5) . ?
C54 C64 1.364(5) . ?
C64 C84 1.505(5) . ?

loop_
_geom_torsion_atom_site_label_1
_geom_torsion_atom_site_label_2
_geom_torsion_atom_site_label_3
_geom_torsion_atom_site_label_4
_geom_torsion
_geom_torsion_site_symmetry_1
_geom_torsion_site_symmetry_2
_geom_torsion_site_symmetry_3
_geom_torsion_site_symmetry_4
_geom_torsion_publ_flag
N14 Fe1 N11 C21 177.2(2) . . . . ?
N21 Fe1 N11 C21 -2.4(2) . . . . ?
N14 Fe1 N11 C12 -2.6(3) . . . . ?
N21 Fe1 N11 C12 177.77(19) . . . . ?
N14 Fe1 N21 C41 -177.3(2) . . . . ?
N11 Fe1 N21 C41 2.5(2) . . . . ?
N14 Fe1 N21 C13 1.0(2) . . . . ?
N11 Fe1 N21 C13 -179.20(19) . . . . ?
C12 N11 C21 C31 -178.7(3) . . . . ?
Fe1 N11 C21 C31 1.5(4) . . . . ?
C12 N11 C21 C11 1.5(5) . . . . ?
Fe1 N11 C21 C11 -178.3(2) . . . . ?
C81 C11 C21 N11 1.2(5) . . . . ?
C71 C11 C21 N11 -120.3(4) . . . . ?
C61 C11 C21 N11 121.8(4) . . . . ?
C81 C11 C21 C31 -178.6(3) . . . . ?
C71 C11 C21 C31 59.8(4) . . . . ?
C61 C11 C21 C31 -58.0(4) . . . . ?
N11 C21 C31 C41 0.5(5) . . . . ?
C11 C21 C31 C41 -179.7(3) . . . . ?
C13 N21 C41 C31 -179.6(3) . . . . ?
Fe1 N21 C41 C31 -1.5(4) . . . . ?
C13 N21 C41 C51 -0.4(5) . . . . ?
Fe1 N21 C41 C51 177.7(2) . . . . ?
C21 C31 C41 N21 -0.4(5) . . . . ?
C21 C31 C41 C51 -179.7(3) . . . . ?
N21 C41 C51 C91 125.7(3) . . . . ?
C31 C41 C51 C91 -55.1(4) . . . . ?
N21 C41 C51 C111 5.0(5) . . . . ?
C31 C41 C51 C111 -175.7(3) . . . . ?
N21 C41 C51 C101 -115.5(3) . . . . ?
C31 C41 C51 C101 63.7(3) . . . . ?
C21 N11 C12 C22 -97.0(4) . . . . ?
Fe1 N11 C12 C22 82.7(3) . . . . ?
C21 N11 C12 C62 90.6(4) . . . . ?
Fe1 N11 C12 C62 -89.7(3) . . . . ?
C62 C12 C22 C32 -1.8(4) . . . . ?
N11 C12 C22 C32 -174.0(3) . . . . ?
C62 C12 C22 C72 178.2(3) . . . . ?
N11 C12 C22 C72 6.0(4) . . . . ?
C12 C22 C32 C42 0.8(5) . . . . ?
C72 C22 C32 C42 -179.2(3) . . . . ?
C22 C32 C42 C52 0.0(5) . . . . ?
C32 C42 C52 C62 0.2(6) . . . . ?
C42 C52 C62 C12 -1.2(5) . . . . ?
C42 C52 C62 C102 178.0(3) . . . . ?
C22 C12 C62 C52 2.0(5) . . . . ?
N11 C12 C62 C52 174.2(3) . . . . ?
C22 C12 C62 C102 -177.1(3) . . . . ?
N11 C12 C62 C102 -4.9(4) . . . . ?
C32 C22 C72 C82 -49.3(4) . . . . ?
C12 C22 C72 C82 130.7(3) . . . . ?
C32 C22 C72 C92 74.4(4) . . . . ?
C12 C22 C72 C92 -105.6(3) . . . . ?
C52 C62 C102 C122 -79.8(4) . . . . ?
C12 C62 C102 C122 99.3(4) . . . . ?
C52 C62 C102 C112 44.1(5) . . . . ?
C12 C62 C102 C112 -136.8(3) . . . . ?
C41 N21 C13 C63 -100.1(3) . . . . ?
Fe1 N21 C13 C63 81.6(3) . . . . ?
C41 N21 C13 C23 86.0(4) . . . . ?
Fe1 N21 C13 C23 -92.3(3) . . . . ?
C63 C13 C23 C33 3.3(4) . . . . ?
N21 C13 C23 C33 177.1(3) . . . . ?
C63 C13 C23 C73 -177.3(3) . . . . ?
N21 C13 C23 C73 -3.6(4) . . . . ?
C13 C23 C33 C43 0.2(5) . . . . ?
C73 C23 C33 C43 -179.1(3) . . . . ?
C23 C33 C43 C53 -2.2(5) . . . . ?
C33 C43 C53 C63 0.7(5) . . . . ?
C43 C53 C63 C13 2.7(5) . . . . ?
C43 C53 C63 C103 -177.0(3) . . . . ?
C23 C13 C63 C53 -4.7(5) . . . . ?
N21 C13 C63 C53 -178.5(3) . . . . ?
C23 C13 C63 C103 175.0(3) . . . . ?
N21 C13 C63 C103 1.2(5) . . . . ?
C33 C23 C73 C93 -85.7(4) . . . . ?
C13 C23 C73 C93 95.0(4) . . . . ?
C33 C23 C73 C83 36.9(4) . . . . ?
C13 C23 C73 C83 -142.4(3) . . . . ?
C53 C63 C103 C113 -65.2(4) . . . . ?
C13 C63 C103 C113 115.1(4) . . . . ?
C53 C63 C103 C123 58.8(4) . . . . ?
C13 C63 C103 C123 -120.9(4) . . . . ?
N11 Fe1 N14 C14 9.2(7) . . . . ?
N21 Fe1 N14 C14 -171.2(5) . . . . ?
Fe1 N14 C14 C64 -4.9(7) . . . . ?
Fe1 N14 C14 C24 175.6(4) . . . . ?
C64 C14 C24 C34 1.7(5) . . . . ?
N14 C14 C24 C34 -178.7(3) . . . . ?
C64 C14 C24 C74 -178.9(3) . . . . ?
N14 C14 C24 C74 0.6(5) . . . . ?
C14 C24 C34 C44 -2.5(5) . . . . ?
C74 C24 C34 C44 178.2(4) . . . . ?
C24 C34 C44 C54 1.3(6) . . . . ?
C34 C44 C54 C64 0.6(6) . . . . ?
C44 C54 C64 C14 -1.3(5) . . . . ?
C44 C54 C64 C84 177.5(4) . . . . ?
N14 C14 C64 C54 -179.5(3) . . . . ?
C24 C14 C64 C54 0.0(5) . . . . ?
N14 C14 C64 C84 1.7(5) . . . . ?
C24 C14 C64 C84 -178.8(3) . . . . ?
